data_1549053
loop_
_publ_author_name
'Nievergelt, Philipp P.'
'Babor, Martin'
'\<Cejka, Jan'
'Spingler, Bernhard'

_publ_section_title
;
 A high throughput screening method for the nano-crystallization of salts
 of organic cations.
;
_journal_issue 15
_journal_name_full 'Chemical science'
_journal_page_first 3716
_journal_page_last 3722
_journal_paper_doi 10.1039/c8sc00783g
_journal_volume 9
_journal_year 2018
_chemical_absolute_configuration rmad
_chemical_formula_sum 'C38 H48.7 N4 O11.35'
_chemical_formula_weight 743.11
_space_group_crystal_system monoclinic
_space_group_IT_number 4
_space_group_name_Hall 'P 2yb'
_space_group_name_H-M_alt 'P 1 21 1'
_symmetry_space_group_name_Hall 'P 2yb'
_symmetry_space_group_name_H-M 'P 1 21 1'
_atom_sites_solution_hydrogens mixed
_audit_creation_method SHELXL-2014/7
_audit_update_record
;
2017-12-07 deposited with the CCDC.
2018-03-06 downloaded from the CCDC.
;
_cell_angle_alpha 90
_cell_angle_beta 100.1689(16)
_cell_angle_gamma 90
_cell_formula_units_Z 2
_cell_length_a 8.81000(10)
_cell_length_b 9.7133(2)
_cell_length_c 21.7147(4)
_cell_measurement_reflns_used 16550
_cell_measurement_temperature 160(2)
_cell_measurement_theta_max 78.601
_cell_measurement_theta_min 4.124
_cell_volume 1829.03(6)
_computing_cell_refinement 'CrysAlis PRO (Rigaku, 2015)'
_computing_data_collection 'CrysAlis PRO (Rigaku, 2015)'
_computing_data_reduction 'CrysAlis PRO (Rigaku, 2015)'
_computing_molecular_graphics 'ORTEP-3 (Farrugia, 1997)'
_computing_publication_material 'SHELXL-2014/7 (Sheldrick, 2014)'
_computing_structure_refinement 'SHELXL-2014/7 (Sheldrick, 2014)'
_computing_structure_solution 'SHELXT-2014 (Sheldrick, 2014)'
_diffrn_ambient_temperature 160(2)
_diffrn_measured_fraction_theta_full 0.999
_diffrn_measured_fraction_theta_max 0.999
_diffrn_measurement_device_type 'XtaLAB Synergy, Dualflex, Pilatus 200K'
_diffrn_measurement_method '\w scans'
_diffrn_radiation_source 'micro-focus sealed X-ray tube'
_diffrn_radiation_type CuK\a
_diffrn_radiation_wavelength 1.5418
_diffrn_reflns_av_R_equivalents 0.0442
_diffrn_reflns_av_unetI/netI 0.0349
_diffrn_reflns_Laue_measured_fraction_full 0.999
_diffrn_reflns_Laue_measured_fraction_max 0.999
_diffrn_reflns_limit_h_max 11
_diffrn_reflns_limit_h_min -11
_diffrn_reflns_limit_k_max 11
_diffrn_reflns_limit_k_min -12
_diffrn_reflns_limit_l_max 27
_diffrn_reflns_limit_l_min -26
_diffrn_reflns_number 31303
_diffrn_reflns_point_group_measured_fraction_full 0.998
_diffrn_reflns_point_group_measured_fraction_max 0.993
_diffrn_reflns_theta_full 67.680
_diffrn_reflns_theta_max 74.489
_diffrn_reflns_theta_min 4.137
_exptl_absorpt_coefficient_mu 0.830
_exptl_absorpt_correction_T_max 1.000
_exptl_absorpt_correction_T_min 0.803
_exptl_absorpt_correction_type gaussian
_exptl_absorpt_process_details
;
CrysAlisPro 1.171.39.27e (Rigaku Oxford Diffraction, 2015)
Numerical absorption correction based on gaussian integration over
            a multifaceted crystal model
Empirical absorption correction using spherical harmonics,
 implemented in SCALE3 ABSPACK scaling algorithm.
;
_exptl_crystal_colour colourless
_exptl_crystal_density_diffrn 1.349
_exptl_crystal_description plate
_exptl_crystal_F_000 791
_exptl_crystal_size_max 0.080
_exptl_crystal_size_mid 0.060
_exptl_crystal_size_min 0.007
_refine_diff_density_max 0.510
_refine_diff_density_min -0.365
_refine_diff_density_rms 0.042
_refine_ls_abs_structure_details
;
 Flack x determined using 2927 quotients [(I+)-(I-)]/[(I+)+(I-)]
 (Parsons, Flack and Wagner, Acta Cryst. B69 (2013) 249-259).
;
_refine_ls_abs_structure_Flack -0.11(8)
_refine_ls_extinction_method none
_refine_ls_goodness_of_fit_ref 1.049
_refine_ls_hydrogen_treatment mixed
_refine_ls_matrix_type full
_refine_ls_number_parameters 526
_refine_ls_number_reflns 7406
_refine_ls_number_restraints 21
_refine_ls_restrained_S_all 1.059
_refine_ls_R_factor_all 0.0451
_refine_ls_R_factor_gt 0.0411
_refine_ls_shift/su_max 0.000
_refine_ls_shift/su_mean 0.000
_refine_ls_structure_factor_coef Fsqd
_refine_ls_weighting_details 'w=1/[\s^2^(Fo^2^)+(0.0668P)^2^+0.3780P] where P=(Fo^2^+2Fc^2^)/3'
_refine_ls_weighting_scheme calc
_refine_ls_wR_factor_gt 0.1118
_refine_ls_wR_factor_ref 0.1144
_reflns_Friedel_coverage 0.873
_reflns_Friedel_fraction_full 0.998
_reflns_Friedel_fraction_max 0.987
_reflns_number_gt 6788
_reflns_number_total 7406
_reflns_threshold_expression 'I > 2\s(I)'
_cod_data_source_file c8sc00783g2.cif
_cod_data_source_block mb170814_9bv6_benz_G5_2
_cod_depositor_comments 'Adding full bibliography for 1549042--1549063.cif.'
_cod_original_formula_sum 'C38 H48.70 N4 O11.35'
_cod_database_code 1549053
_shelx_shelxl_version_number 2014/7
_shelx_space_group_comment
;
The symmetry employed for this shelxl refinement is uniquely defined
by the following loop, which should always be used as a source of
symmetry information in preference to the above space-group names.
They are only intended as comments.
;
_shelx_estimated_absorpt_t_min 0.937
_shelx_estimated_absorpt_t_max 0.994

loop_
_space_group_symop_operation_xyz
'x, y, z'
'-x, y+1/2, -z'

loop_
_atom_site_label
_atom_site_type_symbol
_atom_site_fract_x
_atom_site_fract_y
_atom_site_fract_z
_atom_site_U_iso_or_equiv
_atom_site_adp_type
_atom_site_occupancy
_atom_site_site_symmetry_order
_atom_site_calc_flag
_atom_site_refinement_flags_posn
_atom_site_refinement_flags_adp
_atom_site_refinement_flags_occupancy
_atom_site_disorder_assembly
_atom_site_disorder_group
O1 O 0.4148(3) 0.5004(2) 0.42412(10) 0.0367(5) Uani 1 1 d . . . . .
C2 C 0.3464(3) 0.5237(3) 0.36288(13) 0.0300(6) Uani 1 1 d . . . . .
C3 C 0.4037(4) 0.6110(3) 0.32282(13) 0.0311(6) Uani 1 1 d . . . . .
H3 H 0.4974 0.6598 0.3359 0.037 Uiso 1 1 calc R U . . .
C4 C 0.3190(4) 0.6260(3) 0.26168(13) 0.0308(6) Uani 1 1 d . . . . .
C5 C 0.1789(3) 0.5541(3) 0.24394(14) 0.0308(6) Uani 1 1 d . . . . .
N6 N 0.1204(3) 0.5889(3) 0.18307(12) 0.0352(6) Uani 1 1 d . . . . .
H6 H 0.0335 0.5580 0.1612 0.042 Uiso 1 1 calc R U . . .
C7 C 0.2172(4) 0.6780(3) 0.16215(15) 0.0419(8) Uani 1 1 d . . . . .
H7 H 0.2012 0.7169 0.1214 0.050 Uiso 1 1 calc R U . . .
C8 C 0.3421(4) 0.7045(4) 0.20814(15) 0.0409(8) Uani 1 1 d D . . . .
C12 C 0.1243(3) 0.4629(4) 0.28447(15) 0.0356(7) Uani 1 1 d . . . . .
H12 H 0.0315 0.4127 0.2717 0.043 Uiso 1 1 calc R U . . .
C13 C 0.2096(4) 0.4480(4) 0.34358(15) 0.0357(7) Uani 1 1 d . . . . .
H13 H 0.1756 0.3856 0.3720 0.043 Uiso 1 1 calc R U . . .
C14 C 0.5404(3) 0.5892(3) 0.44962(14) 0.0321(6) Uani 1 1 d . . . . .
H14A H 0.5062 0.6864 0.4472 0.039 Uiso 1 1 calc R U . . .
H14B H 0.6259 0.5792 0.4258 0.039 Uiso 1 1 calc R U . . .
C15 C 0.5935(3) 0.5478(3) 0.51692(14) 0.0309(6) Uani 1 1 d . . . . .
C16 C 0.5507(4) 0.6236(4) 0.56517(15) 0.0392(7) Uani 1 1 d . . . . .
H16 H 0.4892 0.7038 0.5559 0.047 Uiso 1 1 calc R U . . .
C17 C 0.5970(4) 0.5830(4) 0.62710(16) 0.0449(8) Uani 1 1 d . . . . .
H17 H 0.5682 0.6358 0.6600 0.054 Uiso 1 1 calc R U . . .
C18 C 0.6847(4) 0.4658(4) 0.64043(16) 0.0447(8) Uani 1 1 d . . . . .
H18 H 0.7138 0.4365 0.6826 0.054 Uiso 1 1 calc R U . . .
C19 C 0.7307(4) 0.3909(4) 0.59310(16) 0.0411(7) Uani 1 1 d . . . . .
H19 H 0.7920 0.3106 0.6026 0.049 Uiso 1 1 calc R U . . .
C20 C 0.6868(4) 0.4333(3) 0.53123(15) 0.0349(6) Uani 1 1 d . . . . .
H20 H 0.7212 0.3834 0.4986 0.042 Uiso 1 1 calc R U . . .
O21 O 0.5723(2) 0.4348(2) 0.04138(10) 0.0319(4) Uani 1 1 d . . . . .
H21 H 0.5310 0.3612 0.0266 0.048 Uiso 1 1 calc R U . . .
C22 C 0.6709(3) 0.4850(3) 0.00201(13) 0.0258(5) Uani 1 1 d . . . . .
H22 H 0.6718 0.4190 -0.0333 0.031 Uiso 1 1 calc R U . . .
C23 C 0.8358(3) 0.5005(3) 0.03949(12) 0.0254(5) Uani 1 1 d . . . . .
H23 H 0.9050 0.5349 0.0110 0.030 Uiso 1 1 calc R U . . .
O24 O 0.8400(3) 0.5945(2) 0.08987(10) 0.0332(5) Uani 1 1 d . . . . .
H24 H 0.8425 0.6754 0.0765 0.050 Uiso 1 1 calc R U . . .
C25 C 0.8931(3) 0.3581(3) 0.06506(14) 0.0318(6) Uani 1 1 d . . . . .
O26 O 0.8980(2) 0.2667(2) 0.02410(11) 0.0354(5) Uani 1 1 d . . . . .
O27 O 0.9327(4) 0.3416(3) 0.12207(11) 0.0555(7) Uani 1 1 d . . . . .
C28 C 0.6160(3) 0.6258(3) -0.02429(15) 0.0312(6) Uani 1 1 d . . . . .
O29 O 0.6667(3) 0.6648(2) -0.07177(11) 0.0407(5) Uani 1 1 d . . . . .
O30 O 0.5299(3) 0.6936(3) 0.00526(16) 0.0602(8) Uani 1 1 d . . . . .
O31 O -0.0869(3) 0.2756(2) 0.42322(10) 0.0353(5) Uani 1 1 d . . . . .
C32 C -0.1528(3) 0.2474(3) 0.36216(14) 0.0301(6) Uani 1 1 d . . . . .
C33 C -0.0954(3) 0.1544(3) 0.32411(13) 0.0271(6) Uani 1 1 d . . . . .
H33 H -0.0025 0.1057 0.3387 0.032 Uiso 1 1 calc R U . . .
C34 C -0.1773(3) 0.1334(3) 0.26335(13) 0.0280(6) Uani 1 1 d . . . . .
C35 C -0.3158(3) 0.2058(3) 0.24232(14) 0.0349(7) Uani 1 1 d . . . . .
N36 N -0.3724(3) 0.1611(3) 0.18251(12) 0.0405(7) Uani 1 1 d . . . . .
H36 H -0.4585 0.1896 0.1591 0.049 Uiso 1 1 calc R U . . .
C37 C -0.2743(4) 0.0658(3) 0.16515(14) 0.0345(7) Uani 1 1 d . . . . .
H37 H -0.2879 0.0208 0.1257 0.041 Uiso 1 1 calc R U . . .
C38 C -0.1527(3) 0.0447(3) 0.21337(13) 0.0274(6) Uani 1 1 d . . . . .
C39 C -0.0133(3) -0.0438(3) 0.21323(13) 0.0298(6) Uani 1 1 d . . . . .
H39A H -0.0411 -0.1210 0.1836 0.036 Uiso 1 1 calc R U . . .
H39B H 0.0195 -0.0835 0.2555 0.036 Uiso 1 1 calc R U . . .
C40 C 0.1209(3) 0.0354(3) 0.19485(13) 0.0306(6) Uani 1 1 d . . . . .
H40A H 0.1466 0.1152 0.2231 0.037 Uiso 1 1 calc R U . . .
H40B H 0.2128 -0.0249 0.1992 0.037 Uiso 1 1 calc R U . . .
N41 N 0.0796(3) 0.0842(3) 0.12898(12) 0.0307(5) Uani 1 1 d . . . . .
H41A H 0.030(5) 0.017(5) 0.1034(19) 0.046 Uiso 1 1 d . U . . .
H41B H 0.028(5) 0.164(5) 0.121(2) 0.046 Uiso 1 1 d . U . . .
H41C H 0.167(5) 0.102(5) 0.1115(19) 0.046 Uiso 1 1 d . U . . .
C42 C -0.3719(4) 0.3021(4) 0.28096(16) 0.0417(8) Uani 1 1 d . . . . .
H42 H -0.4639 0.3523 0.2666 0.050 Uiso 1 1 calc R U . . .
C43 C -0.2897(4) 0.3216(4) 0.34019(15) 0.0387(7) Uani 1 1 d . . . . .
H43 H -0.3257 0.3865 0.3670 0.046 Uiso 1 1 calc R U . . .
C44 C 0.0365(3) 0.1849(3) 0.45059(14) 0.0314(6) Uani 1 1 d . . . . .
H44A H 0.1230 0.1910 0.4272 0.038 Uiso 1 1 calc R U . . .
H44B H -0.0004 0.0885 0.4489 0.038 Uiso 1 1 calc R U . . .
C45 C 0.0893(3) 0.2282(3) 0.51733(13) 0.0293(6) Uani 1 1 d . . . . .
C46 C 0.1864(3) 0.3422(3) 0.53137(14) 0.0326(6) Uani 1 1 d . . . . .
H46 H 0.2188 0.3924 0.4984 0.039 Uiso 1 1 calc R U . . .
C47 C 0.2353(4) 0.3823(3) 0.59247(15) 0.0369(7) Uani 1 1 d . . . . .
H47 H 0.3006 0.4603 0.6015 0.044 Uiso 1 1 calc R U . . .
C48 C 0.1893(4) 0.3087(4) 0.64097(15) 0.0382(7) Uani 1 1 d . . . . .
H48 H 0.2213 0.3375 0.6831 0.046 Uiso 1 1 calc R U . . .
C49 C 0.0976(4) 0.1944(4) 0.62786(16) 0.0435(8) Uani 1 1 d . . . . .
H49 H 0.0687 0.1425 0.6610 0.052 Uiso 1 1 calc R U . . .
C50 C 0.0470(4) 0.1544(4) 0.56630(15) 0.0385(7) Uani 1 1 d . . . . .
H50 H -0.0173 0.0757 0.5576 0.046 Uiso 1 1 calc R U . . .
O51 O 0.0729(3) 0.3476(2) -0.05760(10) 0.0349(5) Uani 1 1 d . . . . .
H51A H 0.136(5) 0.401(5) -0.036(2) 0.052 Uiso 1 1 d . U . . .
H51B H 0.020(5) 0.323(5) -0.024(2) 0.052 Uiso 1 1 d . U . . .
O52 O 0.3594(3) 0.3774(3) 0.15220(12) 0.0437(6) Uani 1 1 d . . . . .
H52A H 0.331(6) 0.329(6) 0.114(2) 0.066 Uiso 1 1 d . U . . .
H52B H 0.278(6) 0.407(6) 0.158(2) 0.066 Uiso 1 1 d . U . . .
O53 O 0.2514(3) 0.5266(3) 0.01425(13) 0.0427(5) Uani 1 1 d . . . . .
H53A H 0.326(6) 0.527(6) 0.004(2) 0.064 Uiso 1 1 d . U . . .
H53B H 0.226(6) 0.614(6) -0.005(2) 0.064 Uiso 1 1 d . U . . .
C90 C 0.4685(6) 0.7944(5) 0.2010(2) 0.0310(11) Uani 0.695(10) 1 d . U P A 1
H90A H 0.4924 0.8571 0.2373 0.037 Uiso 0.695(10) 1 calc R U P A 1
H90B H 0.4409 0.8507 0.1626 0.037 Uiso 0.695(10) 1 calc R U P A 1
C100 C 0.6073(6) 0.7039(6) 0.1965(2) 0.0313(13) Uani 0.695(10) 1 d . U P A 1
H10A H 0.6955 0.7628 0.1909 0.038 Uiso 0.695(10) 1 calc R U P A 1
H10B H 0.6369 0.6520 0.2361 0.038 Uiso 0.695(10) 1 calc R U P A 1
N110 N 0.5736(4) 0.6047(4) 0.14320(17) 0.0324(12) Uani 0.695(10) 1 d . U P A 1
H11A H 0.4967 0.5467 0.1495 0.049 Uiso 0.695(10) 1 calc R U P A 1
H11B H 0.6599 0.5552 0.1407 0.049 Uiso 0.695(10) 1 calc R U P A 1
H11C H 0.5436 0.6520 0.1069 0.049 Uiso 0.695(10) 1 calc R U P A 1
O110 O 0.807(2) 0.461(2) 0.2065(10) 0.159(7) Uiso 0.348(5) 1 d . . P A 1
C91 C 0.5185(12) 0.7475(14) 0.1999(5) 0.028(3) Uiso 0.305(10) 1 d D U P A 2
H91A H 0.5109 0.7874 0.1575 0.034 Uiso 0.305(10) 1 calc R U P A 2
H91B H 0.5517 0.8229 0.2299 0.034 Uiso 0.305(10) 1 calc R U P A 2
C101 C 0.6525(14) 0.6403(14) 0.2079(6) 0.036(3) Uiso 0.305(10) 1 d D U P A 2
H10C H 0.7483 0.6868 0.2013 0.043 Uiso 0.305(10) 1 calc R U P A 2
H10D H 0.6697 0.6044 0.2513 0.043 Uiso 0.305(10) 1 calc R U P A 2
N111 N 0.6202(12) 0.5230(12) 0.1635(5) 0.041(3) Uiso 0.305(10) 1 d . U P A 2
H11D H 0.5357 0.4764 0.1711 0.062 Uiso 0.305(10) 1 calc R U P A 2
H11E H 0.7029 0.4653 0.1688 0.062 Uiso 0.305(10) 1 calc R U P A 2
H11F H 0.6022 0.5555 0.1236 0.062 Uiso 0.305(10) 1 calc R U P A 2

loop_
_atom_site_aniso_label
_atom_site_aniso_U_11
_atom_site_aniso_U_22
_atom_site_aniso_U_33
_atom_site_aniso_U_23
_atom_site_aniso_U_13
_atom_site_aniso_U_12
O1 0.0407(11) 0.0395(12) 0.0273(10) 0.0048(9) -0.0011(8) -0.0119(10)
C2 0.0325(14) 0.0294(14) 0.0277(13) -0.0027(12) 0.0041(11) -0.0004(12)
C3 0.0383(15) 0.0273(14) 0.0266(14) -0.0048(11) 0.0027(11) -0.0050(12)
C4 0.0412(16) 0.0237(14) 0.0270(14) -0.0046(11) 0.0044(12) -0.0020(12)
C5 0.0297(14) 0.0320(15) 0.0296(14) -0.0049(11) 0.0020(11) 0.0050(11)
N6 0.0346(13) 0.0374(14) 0.0312(13) -0.0024(11) -0.0011(10) 0.0034(11)
C7 0.063(2) 0.0311(16) 0.0290(16) -0.0017(12) 0.0001(14) -0.0042(15)
C8 0.060(2) 0.0359(17) 0.0243(15) -0.0037(12) 0.0000(14) -0.0154(15)
C12 0.0271(13) 0.0453(18) 0.0348(16) -0.0065(13) 0.0064(12) -0.0070(12)
C13 0.0344(15) 0.0397(17) 0.0339(16) 0.0024(13) 0.0087(12) -0.0046(13)
C14 0.0331(14) 0.0296(15) 0.0329(15) -0.0015(12) 0.0037(12) -0.0047(12)
C15 0.0301(14) 0.0328(15) 0.0286(14) -0.0013(12) 0.0020(11) -0.0053(11)
C16 0.0366(16) 0.0438(19) 0.0361(16) -0.0045(14) 0.0039(13) 0.0033(14)
C17 0.0408(17) 0.062(2) 0.0307(16) -0.0077(16) 0.0041(13) -0.0025(16)
C18 0.0379(17) 0.062(2) 0.0300(15) 0.0080(15) -0.0055(13) -0.0132(16)
C19 0.0360(16) 0.0385(18) 0.0443(19) 0.0049(14) -0.0049(14) -0.0027(13)
C20 0.0342(15) 0.0329(16) 0.0366(16) -0.0018(13) 0.0034(12) -0.0026(12)
O21 0.0303(10) 0.0263(10) 0.0413(11) -0.0040(8) 0.0121(8) -0.0088(8)
C22 0.0245(12) 0.0223(13) 0.0308(13) -0.0019(10) 0.0057(10) -0.0022(10)
C23 0.0271(12) 0.0241(13) 0.0253(13) -0.0007(10) 0.0057(10) -0.0043(10)
O24 0.0394(11) 0.0299(11) 0.0314(10) -0.0059(8) 0.0094(9) -0.0124(9)
C25 0.0282(13) 0.0300(14) 0.0346(15) 0.0084(12) -0.0014(11) -0.0068(11)
O26 0.0350(10) 0.0233(10) 0.0475(12) 0.0023(9) 0.0060(9) 0.0013(8)
O27 0.0899(19) 0.0375(13) 0.0330(12) 0.0120(10) -0.0059(12) -0.0120(13)
C28 0.0220(12) 0.0246(14) 0.0467(17) 0.0060(12) 0.0059(11) 0.0028(10)
O29 0.0438(12) 0.0368(12) 0.0413(12) 0.0122(10) 0.0067(10) 0.0111(10)
O30 0.0538(15) 0.0328(13) 0.106(2) 0.0155(14) 0.0459(16) 0.0154(11)
O31 0.0374(11) 0.0374(12) 0.0284(10) -0.0037(9) -0.0016(8) 0.0122(9)
C32 0.0325(14) 0.0311(15) 0.0251(13) -0.0001(11) 0.0005(11) 0.0042(11)
C33 0.0272(13) 0.0274(14) 0.0259(13) 0.0035(11) 0.0027(10) 0.0054(11)
C34 0.0288(13) 0.0278(15) 0.0272(14) 0.0035(11) 0.0044(11) 0.0016(11)
C35 0.0330(15) 0.0399(17) 0.0297(15) 0.0032(13) -0.0006(12) 0.0086(13)
N36 0.0371(14) 0.0541(17) 0.0264(13) 0.0011(12) -0.0053(11) 0.0138(12)
C37 0.0375(15) 0.0386(17) 0.0259(14) -0.0007(12) 0.0012(12) 0.0023(13)
C38 0.0325(13) 0.0261(14) 0.0232(13) 0.0016(10) 0.0037(10) -0.0002(11)
C39 0.0388(15) 0.0271(14) 0.0229(13) 0.0001(11) 0.0037(11) 0.0042(12)
C40 0.0326(14) 0.0319(15) 0.0257(13) 0.0015(11) 0.0006(11) 0.0051(12)
N41 0.0325(12) 0.0313(14) 0.0276(12) 0.0020(10) 0.0033(10) -0.0017(10)
C42 0.0393(16) 0.049(2) 0.0350(17) 0.0008(14) 0.0024(13) 0.0211(15)
C43 0.0404(17) 0.0402(18) 0.0346(16) -0.0016(14) 0.0044(13) 0.0150(14)
C44 0.0327(14) 0.0312(15) 0.0286(14) -0.0008(12) 0.0010(11) 0.0054(12)
C45 0.0284(13) 0.0311(15) 0.0269(14) -0.0006(11) 0.0009(11) 0.0042(11)
C46 0.0350(15) 0.0287(15) 0.0326(15) 0.0022(12) 0.0018(12) 0.0032(12)
C47 0.0358(16) 0.0320(16) 0.0400(17) -0.0041(13) -0.0013(13) 0.0015(12)
C48 0.0392(16) 0.0440(18) 0.0285(15) -0.0069(13) -0.0021(13) 0.0097(14)
C49 0.0471(19) 0.053(2) 0.0309(16) 0.0055(15) 0.0076(14) 0.0011(16)
C50 0.0384(17) 0.0409(18) 0.0350(16) -0.0002(14) 0.0031(13) -0.0058(13)
O51 0.0367(11) 0.0314(11) 0.0351(11) -0.0001(9) 0.0020(9) 0.0024(9)
O52 0.0404(12) 0.0482(14) 0.0411(13) -0.0127(10) 0.0032(10) 0.0108(10)
O53 0.0290(11) 0.0395(13) 0.0572(15) 0.0049(11) 0.0011(10) -0.0006(10)
C90 0.038(3) 0.024(2) 0.030(2) -0.0020(16) 0.0037(18) 0.000(2)
C100 0.031(2) 0.038(3) 0.024(2) -0.0050(18) 0.0030(17) -0.015(2)
N110 0.0273(18) 0.043(2) 0.0280(19) -0.0086(16) 0.0085(13) -0.0064(16)

loop_
_atom_type_symbol
_atom_type_description
_atom_type_scat_dispersion_real
_atom_type_scat_dispersion_imag
_atom_type_scat_source
C C 0.0181 0.0091 'International Tables Vol C Tables 4.2.6.8 and 6.1.1.4'
H H 0.0000 0.0000 'International Tables Vol C Tables 4.2.6.8 and 6.1.1.4'
O O 0.0492 0.0322 'International Tables Vol C Tables 4.2.6.8 and 6.1.1.4'
N N 0.0311 0.0180 'International Tables Vol C Tables 4.2.6.8 and 6.1.1.4'

loop_
_geom_angle_atom_site_label_1
_geom_angle_atom_site_label_2
_geom_angle_atom_site_label_3
_geom_angle
C2 O1 C14 116.7(2)
C3 C2 O1 124.5(3)
C3 C2 C13 121.6(3)
O1 C2 C13 113.9(3)
C2 C3 C4 117.9(3)
C2 C3 H3 121.1
C4 C3 H3 121.1
C3 C4 C5 119.8(3)
C3 C4 C8 133.7(3)
C5 C4 C8 106.5(3)
N6 C5 C12 130.7(3)
N6 C5 C4 107.6(3)
C12 C5 C4 121.7(3)
C7 N6 C5 109.3(3)
C7 N6 H6 125.4
C5 N6 H6 125.4
N6 C7 C8 110.4(3)
N6 C7 H7 124.8
C8 C7 H7 124.8
C7 C8 C4 106.2(3)
C7 C8 C90 124.7(3)
C4 C8 C90 129.1(3)
C7 C8 C91 128.2(5)
C4 C8 C91 119.6(5)
C13 C12 C5 117.7(3)
C13 C12 H12 121.2
C5 C12 H12 121.2
C12 C13 C2 121.3(3)
C12 C13 H13 119.4
C2 C13 H13 119.4
O1 C14 C15 107.4(2)
O1 C14 H14A 110.2
C15 C14 H14A 110.2
O1 C14 H14B 110.2
C15 C14 H14B 110.2
H14A C14 H14B 108.5
C20 C15 C16 119.1(3)
C20 C15 C14 120.1(3)
C16 C15 C14 120.8(3)
C15 C16 C17 120.5(3)
C15 C16 H16 119.7
C17 C16 H16 119.7
C18 C17 C16 119.7(3)
C18 C17 H17 120.2
C16 C17 H17 120.2
C19 C18 C17 120.5(3)
C19 C18 H18 119.7
C17 C18 H18 119.7
C18 C19 C20 119.7(3)
C18 C19 H19 120.2
C20 C19 H19 120.2
C15 C20 C19 120.4(3)
C15 C20 H20 119.8
C19 C20 H20 119.8
C22 O21 H21 109.5
O21 C22 C28 110.4(2)
O21 C22 C23 109.7(2)
C28 C22 C23 108.5(2)
O21 C22 H22 109.4
C28 C22 H22 109.4
C23 C22 H22 109.4
O24 C23 C25 109.7(2)
O24 C23 C22 111.3(2)
C25 C23 C22 108.7(2)
O24 C23 H23 109.0
C25 C23 H23 109.0
C22 C23 H23 109.0
C23 O24 H24 109.5
O27 C25 O26 125.1(3)
O27 C25 C23 119.6(3)
O26 C25 C23 115.3(2)
O29 C28 O30 126.4(3)
O29 C28 C22 116.3(2)
O30 C28 C22 117.2(3)
C32 O31 C44 115.7(2)
O31 C32 C33 124.7(3)
O31 C32 C43 114.4(3)
C33 C32 C43 120.9(3)
C32 C33 C34 118.4(3)
C32 C33 H33 120.8
C34 C33 H33 120.8
C33 C34 C35 120.2(3)
C33 C34 C38 132.7(3)
C35 C34 C38 107.0(2)
N36 C35 C42 131.8(3)
N36 C35 C34 107.2(3)
C42 C35 C34 120.9(3)
C37 N36 C35 109.5(3)
C37 N36 H36 125.3
C35 N36 H36 125.3
N36 C37 C38 109.7(3)
N36 C37 H37 125.2
C38 C37 H37 125.2
C37 C38 C34 106.6(3)
C37 C38 C39 127.7(3)
C34 C38 C39 125.5(2)
C38 C39 C40 112.7(2)
C38 C39 H39A 109.1
C40 C39 H39A 109.1
C38 C39 H39B 109.1
C40 C39 H39B 109.1
H39A C39 H39B 107.8
N41 C40 C39 110.1(2)
N41 C40 H40A 109.6
C39 C40 H40A 109.6
N41 C40 H40B 109.6
C39 C40 H40B 109.6
H40A C40 H40B 108.2
C40 N41 H41A 111(3)
C40 N41 H41B 119(3)
H41A N41 H41B 109(4)
C40 N41 H41C 112(2)
H41A N41 H41C 103(4)
H41B N41 H41C 101(4)
C43 C42 C35 117.9(3)
C43 C42 H42 121.0
C35 C42 H42 121.0
C42 C43 C32 121.6(3)
C42 C43 H43 119.2
C32 C43 H43 119.2
O31 C44 C45 108.0(2)
O31 C44 H44A 110.1
C45 C44 H44A 110.1
O31 C44 H44B 110.1
C45 C44 H44B 110.1
H44A C44 H44B 108.4
C50 C45 C46 118.6(3)
C50 C45 C44 121.1(3)
C46 C45 C44 120.3(3)
C47 C46 C45 120.6(3)
C47 C46 H46 119.7
C45 C46 H46 119.7
C46 C47 C48 120.0(3)
C46 C47 H47 120.0
C48 C47 H47 120.0
C49 C48 C47 119.9(3)
C49 C48 H48 120.1
C47 C48 H48 120.1
C48 C49 C50 120.2(3)
C48 C49 H49 119.9
C50 C49 H49 119.9
C45 C50 C49 120.7(3)
C45 C50 H50 119.7
C49 C50 H50 119.7
H51A O51 H51B 95(4)
H52A O52 H52B 102(5)
H53A O53 H53B 91(5)
C8 C90 C100 107.5(4)
C8 C90 H90A 110.2
C100 C90 H90A 110.2
C8 C90 H90B 110.2
C100 C90 H90B 110.2
H90A C90 H90B 108.5
N110 C100 C90 111.7(4)
N110 C100 H10A 109.3
C90 C100 H10A 109.3
N110 C100 H10B 109.3
C90 C100 H10B 109.3
H10A C100 H10B 107.9
C100 N110 H11A 109.5
C100 N110 H11B 109.5
H11A N110 H11B 109.5
C100 N110 H11C 109.5
H11A N110 H11C 109.5
H11B N110 H11C 109.5
C101 C91 C8 121.8(8)
C101 C91 H91A 106.9
C8 C91 H91A 106.9
C101 C91 H91B 106.9
C8 C91 H91B 106.9
H91A C91 H91B 106.7
N111 C101 C91 112.6(10)
N111 C101 H10C 109.1
C91 C101 H10C 109.1
N111 C101 H10D 109.1
C91 C101 H10D 109.1
H10C C101 H10D 107.8
C101 N111 H11D 109.5
C101 N111 H11E 109.5
H11D N111 H11E 109.5
C101 N111 H11F 109.5
H11D N111 H11F 109.5
H11E N111 H11F 109.5

loop_
_geom_bond_atom_site_label_1
_geom_bond_atom_site_label_2
_geom_bond_distance
O1 C2 1.378(3)
O1 C14 1.435(4)
C2 C3 1.373(4)
C2 C13 1.411(4)
C3 C4 1.411(4)
C3 H3 0.9500
C4 C5 1.412(4)
C4 C8 1.434(4)
C5 N6 1.373(4)
C5 C12 1.393(5)
N6 C7 1.348(5)
N6 H6 0.8800
C7 C8 1.374(5)
C7 H7 0.9500
C8 C90 1.445(6)
C8 C91 1.649(10)
C12 C13 1.375(5)
C12 H12 0.9500
C13 H13 0.9500
C14 C15 1.508(4)
C14 H14A 0.9900
C14 H14B 0.9900
C15 C20 1.386(5)
C15 C16 1.386(4)
C16 C17 1.392(5)
C16 H16 0.9500
C17 C18 1.378(6)
C17 H17 0.9500
C18 C19 1.377(5)
C18 H18 0.9500
C19 C20 1.393(5)
C19 H19 0.9500
C20 H20 0.9500
O21 C22 1.409(3)
O21 H21 0.8400
C22 C28 1.527(4)
C22 C23 1.542(4)
C22 H22 1.0000
C23 O24 1.420(3)
C23 C25 1.541(4)
C23 H23 1.0000
O24 H24 0.8400
C25 O27 1.236(4)
C25 O26 1.263(4)
C28 O29 1.253(4)
C28 O30 1.262(4)
O31 C32 1.378(4)
O31 C44 1.443(4)
C32 C33 1.379(4)
C32 C43 1.414(4)
C33 C34 1.403(4)
C33 H33 0.9500
C34 C35 1.413(4)
C34 C38 1.432(4)
C35 N36 1.377(4)
C35 C42 1.403(5)
N36 C37 1.365(4)
N36 H36 0.8800
C37 C38 1.375(4)
C37 H37 0.9500
C38 C39 1.499(4)
C39 C40 1.522(4)
C39 H39A 0.9900
C39 H39B 0.9900
C40 N41 1.490(4)
C40 H40A 0.9900
C40 H40B 0.9900
N41 H41A 0.92(5)
N41 H41B 0.90(5)
N41 H41C 0.93(4)
C42 C43 1.373(5)
C42 H42 0.9500
C43 H43 0.9500
C44 C45 1.502(4)
C44 H44A 0.9900
C44 H44B 0.9900
C45 C50 1.387(5)
C45 C46 1.400(4)
C46 C47 1.377(4)
C46 H46 0.9500
C47 C48 1.391(5)
C47 H47 0.9500
C48 C49 1.374(5)
C48 H48 0.9500
C49 C50 1.388(5)
C49 H49 0.9500
C50 H50 0.9500
O51 H51A 0.84(5)
O51 H51B 0.96(5)
O52 H52A 0.94(5)
O52 H52B 0.80(6)
O53 H53A 0.73(5)
O53 H53B 0.95(6)
C90 C100 1.523(7)
C90 H90A 0.9900
C90 H90B 0.9900
C100 N110 1.495(6)
C100 H10A 0.9900
C100 H10B 0.9900
N110 H11A 0.9100
N110 H11B 0.9100
N110 H11C 0.9100
C91 C101 1.561(11)
C91 H91A 0.9900
C91 H91B 0.9900
C101 N111 1.486(15)
C101 H10C 0.9900
C101 H10D 0.9900
N111 H11D 0.9100
N111 H11E 0.9100
N111 H11F 0.9100

loop_
_geom_torsion_atom_site_label_1
_geom_torsion_atom_site_label_2
_geom_torsion_atom_site_label_3
_geom_torsion_atom_site_label_4
_geom_torsion
C14 O1 C2 C3 9.8(4)
C14 O1 C2 C13 -170.7(3)
O1 C2 C3 C4 -178.9(3)
C13 C2 C3 C4 1.7(5)
C2 C3 C4 C5 1.0(4)
C2 C3 C4 C8 -179.4(3)
C3 C4 C5 N6 179.1(3)
C8 C4 C5 N6 -0.6(3)
C3 C4 C5 C12 -2.9(4)
C8 C4 C5 C12 177.4(3)
C12 C5 N6 C7 -177.5(3)
C4 C5 N6 C7 0.3(3)
C5 N6 C7 C8 0.2(4)
N6 C7 C8 C4 -0.5(4)
N6 C7 C8 C90 179.3(4)
N6 C7 C8 C91 151.5(7)
C3 C4 C8 C7 -178.9(3)
C5 C4 C8 C7 0.7(4)
C3 C4 C8 C90 1.2(7)
C5 C4 C8 C90 -179.1(4)
C3 C4 C8 C91 26.1(7)
C5 C4 C8 C91 -154.2(6)
N6 C5 C12 C13 179.4(3)
C4 C5 C12 C13 1.9(5)
C5 C12 C13 C2 0.8(5)
C3 C2 C13 C12 -2.7(5)
O1 C2 C13 C12 177.8(3)
C2 O1 C14 C15 178.3(2)
O1 C14 C15 C20 78.9(3)
O1 C14 C15 C16 -101.5(3)
C20 C15 C16 C17 -1.9(5)
C14 C15 C16 C17 178.5(3)
C15 C16 C17 C18 -0.6(5)
C16 C17 C18 C19 1.9(5)
C17 C18 C19 C20 -0.6(5)
C16 C15 C20 C19 3.2(5)
C14 C15 C20 C19 -177.2(3)
C18 C19 C20 C15 -2.0(5)
O21 C22 C23 O24 -60.4(3)
C28 C22 C23 O24 60.2(3)
O21 C22 C23 C25 60.5(3)
C28 C22 C23 C25 -178.9(2)
O24 C23 C25 O27 0.4(4)
C22 C23 C25 O27 -121.5(3)
O24 C23 C25 O26 -178.3(2)
C22 C23 C25 O26 59.8(3)
O21 C22 C28 O29 -161.7(3)
C23 C22 C28 O29 78.1(3)
O21 C22 C28 O30 21.4(4)
C23 C22 C28 O30 -98.9(3)
C44 O31 C32 C33 -9.8(4)
C44 O31 C32 C43 169.5(3)
O31 C32 C33 C34 178.2(3)
C43 C32 C33 C34 -1.0(5)
C32 C33 C34 C35 -0.4(4)
C32 C33 C34 C38 -178.5(3)
C33 C34 C35 N36 -178.0(3)
C38 C34 C35 N36 0.6(3)
C33 C34 C35 C42 1.6(5)
C38 C34 C35 C42 -179.9(3)
C42 C35 N36 C37 179.7(4)
C34 C35 N36 C37 -0.9(4)
C35 N36 C37 C38 0.8(4)
N36 C37 C38 C34 -0.4(4)
N36 C37 C38 C39 -175.6(3)
C33 C34 C38 C37 178.2(3)
C35 C34 C38 C37 -0.2(3)
C33 C34 C38 C39 -6.4(5)
C35 C34 C38 C39 175.2(3)
C37 C38 C39 C40 92.1(4)
C34 C38 C39 C40 -82.4(3)
C38 C39 C40 N41 -64.4(3)
N36 C35 C42 C43 178.1(4)
C34 C35 C42 C43 -1.3(5)
C35 C42 C43 C32 -0.1(6)
O31 C32 C43 C42 -178.0(3)
C33 C32 C43 C42 1.3(5)
C32 O31 C44 C45 -177.9(3)
O31 C44 C45 C50 103.3(3)
O31 C44 C45 C46 -78.6(3)
C50 C45 C46 C47 -1.8(4)
C44 C45 C46 C47 -179.9(3)
C45 C46 C47 C48 0.5(5)
C46 C47 C48 C49 1.3(5)
C47 C48 C49 C50 -1.9(5)
C46 C45 C50 C49 1.2(5)
C44 C45 C50 C49 179.3(3)
C48 C49 C50 C45 0.6(5)
C7 C8 C90 C100 -106.6(5)
C4 C8 C90 C100 73.2(5)
C8 C90 C100 N110 58.1(5)
C7 C8 C91 C101 -100.7(9)
C4 C8 C91 C101 48.2(11)
C8 C91 C101 N111 59.1(12)
